data_7109032
loop_
_publ_author_name
'Jan Holub'
'Vaclav Eigner'
'Lukas Vrzal'
'Hana Dvorakova'
'Pavel Lhotak'

_publ_section_title
;
 Calix[4]arenes with intramolecularly bridged meta positions prepared via
 Pd-catalysed double C-H activation
;
_journal_name_full Chem.Commun.
_journal_page_first 2798
_journal_paper_doi 10.1039/c3cc40655e
_journal_volume 49
_journal_year 2013
_chemical_formula_moiety 'C45 H49 N1 O5 S1'
_chemical_formula_sum 'C45 H49 N O5 S'
_chemical_formula_weight 715.95
_space_group_IT_number 15
_symmetry_cell_setting monoclinic
_symmetry_space_group_name_Hall '-C 2yc'
_symmetry_space_group_name_H-M 'C 1 2/c 1'
_atom_sites_solution_hydrogens geom
_atom_sites_solution_primary direct
_atom_sites_solution_secondary difmap
_cell_angle_alpha 90
_cell_angle_beta 98.418(11)
_cell_angle_gamma 90
_cell_formula_units_Z 8
_cell_length_a 41.227(4)
_cell_length_b 11.524(3)
_cell_length_c 16.668(2)
_cell_measurement_reflns_used 2525
_cell_measurement_temperature 210
_cell_measurement_theta_max 79
_cell_measurement_theta_min 4
_cell_volume 7834(2)
_computing_cell_refinement 'CrysAlis RED, (Oxford Diffraction, 2002)'
_computing_data_collection 'Xcalibur, (Oxford Diffraction, 2002)'
_computing_data_reduction 'CrysAlis RED, (Oxford Diffraction, 2002)'
_computing_molecular_graphics 'CAMERON (Watkin et al., 1996)'
_computing_publication_material 'CRYSTALS (Betteridge et al., 2003)'
_computing_structure_refinement 'CRYSTALS (Betteridge et al., 2003)'
_computing_structure_solution 'SIR92 (Altomare et al., 1994)'
_diffrn_ambient_pressure 101
_diffrn_ambient_temperature 210
_diffrn_measured_fraction_theta_full 0.996
_diffrn_measured_fraction_theta_max 0.941
_diffrn_measurement_device Area
_diffrn_measurement_device_type 'Oxford Diffraction XCALIBUR'
_diffrn_measurement_method '\f & \w scans'
_diffrn_radiation_monochromator graphite
_diffrn_radiation_type 'Cu K\a'
_diffrn_radiation_wavelength 1.54180
_diffrn_reflns_av_R_equivalents 0.064
_diffrn_reflns_limit_h_max 49
_diffrn_reflns_limit_h_min -51
_diffrn_reflns_limit_k_max 14
_diffrn_reflns_limit_k_min -12
_diffrn_reflns_limit_l_max 20
_diffrn_reflns_limit_l_min -21
_diffrn_reflns_number 20782
_diffrn_reflns_theta_full 68.715
_diffrn_reflns_theta_max 78.983
_diffrn_reflns_theta_min 4.336
_diffrn_standards_number 0
_exptl_absorpt_coefficient_mu 1.097
_exptl_absorpt_correction_T_max 0.88
_exptl_absorpt_correction_T_min 0.50
_exptl_absorpt_correction_type multi-scan
_exptl_absorpt_process_details 'DENZO/SCALEPACK (Otwinowski & Minor, 1997)'
_exptl_crystal_colour brown
_exptl_crystal_density_diffrn 1.214
_exptl_crystal_density_method 'not measured'
_exptl_crystal_description plane
_exptl_crystal_F_000 3056
_exptl_crystal_size_max 0.470
_exptl_crystal_size_mid 0.290
_exptl_crystal_size_min 0.120
_refine_diff_density_max 0.54
_refine_diff_density_min -0.62
_refine_ls_extinction_method None
_refine_ls_goodness_of_fit_ref 0.9112
_refine_ls_hydrogen_treatment constr
_refine_ls_matrix_type full
_refine_ls_number_parameters 520
_refine_ls_number_reflns 7967
_refine_ls_number_restraints 56
_refine_ls_R_factor_all 0.1282
_refine_ls_R_factor_gt 0.0755
_refine_ls_shift/su_max 0.0051914
_refine_ls_shift/su_mean 0.0010352
_refine_ls_structure_factor_coef Fsqd
_refine_ls_weighting_details
;
Method, part 1, Chebychev polynomial, (Watkin, 1994, Prince, 1982)
[weight] = 1.0/[A~0~*T~0~(x)+A~1~*T~1~(x) ... +A~n-1~]*T~n-1~(x)]
where A~i~ are the Chebychev coefficients listed below and x= Fcalc/Fmax
Method = Robust Weighting (Prince, 1982)
W = [weight] * [1-(deltaF/6*sigmaF)^2^]^2^
A~i~ are:
0.139E+04 0.215E+04 0.109E+04 275.
;
_refine_ls_weighting_scheme calc
_refine_ls_wR_factor_all 0.1975
_refine_ls_wR_factor_gt 0.1271
_refine_ls_wR_factor_ref 0.1975
_reflns_limit_h_max 50
_reflns_limit_h_min -51
_reflns_limit_k_max 14
_reflns_limit_k_min 0
_reflns_limit_l_max 21
_reflns_limit_l_min 0
_reflns_number_gt 4314
_reflns_number_total 7967
_reflns_threshold_expression I>2.0\s(I)
_oxford_diffrn_Wilson_B_factor 4.92
_oxford_diffrn_Wilson_scale 0.74
_oxford_refine_ls_r_factor_ref 0.1282
_oxford_refine_ls_scale 1.436(7)
_oxford_reflns_number_all 7967
_oxford_reflns_threshold_expression_ref I>-10.0\s(I)
_cod_data_source_file c3cc40655e.txt
_cod_data_source_block 1
_cod_original_cell_volume 7833(2)
_cod_original_sg_symbol_Hall '-C 2yc '
_cod_original_sg_symbol_H-M 'C 1 2/c 1 '
_cod_original_formula_sum 'C45 H49 N1 O5 S1'
_cod_database_code 7109032

loop_
_symmetry_equiv_pos_as_xyz
x,y,z
-x,-y,-z
x+1/2,y+1/2,z
-x+1/2,-y+1/2,-z
-x,y,-z+1/2
x,-y,z+1/2
-x+1/2,y+1/2,-z+1/2
x+1/2,-y+1/2,z+1/2

loop_
_atom_site_label
_atom_site_type_symbol
_atom_site_fract_x
_atom_site_fract_y
_atom_site_fract_z
_atom_site_U_iso_or_equiv
_atom_site_occupancy
_atom_site_adp_type
_atom_site_refinement_flags_posn
_atom_site_refinement_flags_adp
_atom_site_disorder_assembly
_atom_site_disorder_group
S1 S 0.73844(3) 0.09864(13) 0.73229(7) 0.0635 1.0000 Uani . . . .
O2 O 0.75384(8) 0.0455(4) 0.80997(19) 0.0777 1.0000 Uani . . . .
C3 C 0.69674(11) 0.0512(5) 0.7166(3) 0.0567 1.0000 Uani . . . .
C4 C 0.67302(10) 0.0951(4) 0.6550(3) 0.0527 1.0000 Uani . . . .
C5 C 0.67076(10) 0.2084(4) 0.6144(3) 0.0517 1.0000 Uani . . . .
C6 C 0.63796(11) 0.2261(4) 0.5801(2) 0.0527 1.0000 Uani . . . .
C7 C 0.62544(11) 0.3365(4) 0.5674(2) 0.0527 1.0000 Uani . . . .
O8 O 0.59307(8) 0.3580(3) 0.53698(18) 0.0611 1.0000 Uani . . . .
C9 C 0.58244(13) 0.3084(5) 0.4590(3) 0.0682 1.0000 Uani . . . .
C10 C 0.55319(17) 0.3672(7) 0.4203(4) 0.0998 1.0000 Uani . . . .
C11 C 0.53979(18) 0.3177(6) 0.3377(4) 0.1004 1.0000 Uani . . . .
C12 C 0.64502(11) 0.4315(4) 0.5980(3) 0.0548 1.0000 Uani . . . .
C13 C 0.67842(12) 0.4126(5) 0.6199(3) 0.0592 1.0000 Uani . . . .
C14 C 0.69204(11) 0.3038(5) 0.6252(3) 0.0570 1.0000 Uani . . . .
C15 C 0.62929(13) 0.5387(4) 0.6272(3) 0.0621 1.0000 Uani . . . .
C16 C 0.63308(12) 0.5309(4) 0.7196(3) 0.0575 1.0000 Uani . . . .
C17 C 0.61743(11) 0.4439(4) 0.7589(3) 0.0516 1.0000 Uani . . . .
O18 O 0.59498(7) 0.3708(3) 0.71375(18) 0.0533 1.0000 Uani . . . .
C19 C 0.56277(12) 0.4183(5) 0.6987(3) 0.0638 1.0000 Uani . . . .
C20 C 0.53937(13) 0.3271(6) 0.6617(4) 0.0746 1.0000 Uani . . . .
C21 C 0.50580(14) 0.3775(7) 0.6323(4) 0.0949 1.0000 Uani . . . .
C22 C 0.62465(12) 0.4253(4) 0.8430(3) 0.0532 1.0000 Uani . . . .
C23 C 0.60775(12) 0.3303(4) 0.8843(3) 0.0564 1.0000 Uani . . . .
C24 C 0.62895(11) 0.2254(4) 0.9120(3) 0.0517 1.0000 Uani . . . .
C25 C 0.62259(11) 0.1163(4) 0.8773(3) 0.0559 1.0000 Uani . . . .
C30 C 0.64330(12) 0.0201(5) 0.8997(3) 0.0598 1.0000 Uani . . . .
C31 C 0.66855(12) 0.0337(5) 0.9636(3) 0.0620 1.0000 Uani . . . .
C32 C 0.67444(13) 0.1406(5) 1.0021(3) 0.0666 1.0000 Uani . . . .
C33 C 0.65535(12) 0.2343(5) 0.9756(3) 0.0612 1.0000 Uani . . . .
C34 C 0.64129(14) -0.0910(5) 0.8493(3) 0.0691 1.0000 Uani . . . .
C35 C 0.65409(12) -0.0572(4) 0.7715(3) 0.0583 1.0000 Uani . . . .
C36 C 0.68689(12) -0.0223(5) 0.7741(3) 0.0617 1.0000 Uani . . . .
C37 C 0.63249(11) -0.0327(4) 0.7010(3) 0.0558 1.0000 Uani . . . .
C38 C 0.64128(11) 0.0462(4) 0.6454(3) 0.0511 1.0000 Uani . . . .
C39 C 0.61821(11) 0.1164(4) 0.5859(3) 0.0539 1.0000 Uani . . . .
C44 C 0.64684(13) 0.5008(4) 0.8871(3) 0.0621 1.0000 Uani . . . .
C45 C 0.66200(13) 0.5894(5) 0.8500(3) 0.0663 1.0000 Uani . . . .
C46 C 0.65546(13) 0.6033(5) 0.7671(3) 0.0630 1.0000 Uani . . . .
C47 C 0.75145(11) 0.0144(5) 0.6500(3) 0.0626 1.0000 Uani . . . .
N48 N 0.74663(11) 0.0701(5) 0.5801(3) 0.0769 1.0000 Uani . . . .
C49 C 0.75579(14) 0.0104(7) 0.5167(3) 0.0871 1.0000 Uani . . . .
C50 C 0.76905(15) -0.0991(7) 0.5241(4) 0.0904 1.0000 Uani . . . .
C51 C 0.77365(16) -0.1514(7) 0.5984(4) 0.0902 1.0000 Uani . . . .
C52 C 0.76495(14) -0.0933(6) 0.6642(3) 0.0755 1.0000 Uani . . . .
H91 H 0.5996 0.3145 0.4260 0.0832 1.0000 Uiso R . . .
H92 H 0.5769 0.2267 0.4661 0.0833 1.0000 Uiso R . . .
H102 H 0.5583 0.4478 0.4145 0.1195 1.0000 Uiso R . . .
H101 H 0.5365 0.3593 0.4558 0.1194 1.0000 Uiso R . . .
H111 H 0.5229 0.3669 0.3106 0.1510 1.0000 Uiso R . . .
H113 H 0.5576 0.3125 0.3058 0.1510 1.0000 Uiso R . . .
H112 H 0.5314 0.2418 0.3442 0.1511 1.0000 Uiso R . . .
H131 H 0.6922 0.4773 0.6334 0.0715 1.0000 Uiso R . . .
H141 H 0.7151 0.2928 0.6373 0.0698 1.0000 Uiso R . . .
H152 H 0.6411 0.6069 0.6123 0.0752 1.0000 Uiso R . . .
H151 H 0.6062 0.5430 0.6034 0.0750 1.0000 Uiso R . . .
H191 H 0.5557 0.4451 0.7487 0.0790 1.0000 Uiso R . . .
H192 H 0.5621 0.4822 0.6608 0.0790 1.0000 Uiso R . . .
H201 H 0.5367 0.2678 0.7012 0.0911 1.0000 Uiso R . . .
H202 H 0.5479 0.2917 0.6162 0.0909 1.0000 Uiso R . . .
H211 H 0.4903 0.3159 0.6188 0.1458 1.0000 Uiso R . . .
H212 H 0.4991 0.4254 0.6745 0.1459 1.0000 Uiso R . . .
H213 H 0.5070 0.4243 0.5849 0.1462 1.0000 Uiso R . . .
H231 H 0.6005 0.3626 0.9330 0.0691 1.0000 Uiso R . . .
H232 H 0.5887 0.3047 0.8468 0.0686 1.0000 Uiso R . . .
H311 H 0.6820 -0.0287 0.9810 0.0758 1.0000 Uiso R . . .
H321 H 0.6911 0.1479 1.0458 0.0817 1.0000 Uiso R . . .
H331 H 0.6597 0.3060 1.0002 0.0747 1.0000 Uiso R . . .
H341 H 0.6551 -0.1488 0.8775 0.0847 1.0000 Uiso R . . .
H342 H 0.6189 -0.1201 0.8378 0.0848 1.0000 Uiso R . . .
H361 H 0.7021 -0.0465 0.8175 0.0754 1.0000 Uiso R . . .
H391 H 0.6136 0.0768 0.5339 0.0651 1.0000 Uiso R . . .
H392 H 0.5972 0.1318 0.6049 0.0652 1.0000 Uiso R . . .
H441 H 0.6519 0.4906 0.9433 0.0763 1.0000 Uiso R . . .
H451 H 0.6768 0.6386 0.8811 0.0800 1.0000 Uiso R . . .
H461 H 0.6660 0.6607 0.7408 0.0785 1.0000 Uiso R . . .
H491 H 0.7530 0.0461 0.4658 0.1052 1.0000 Uiso R . . .
H501 H 0.7748 -0.1362 0.4787 0.1099 1.0000 Uiso R . . .
H511 H 0.7832 -0.2252 0.6052 0.1102 1.0000 Uiso R . . .
H521 H 0.7683 -0.1253 0.7166 0.0932 1.0000 Uiso R . . .
O100 O 0.59614(8) 0.1017(3) 0.8168(2) 0.0645 1.0000 Uani D . . .
C101 C 0.5697(2) 0.0312(8) 0.8327(6) 0.0727 0.7000 Uani D U 1 1
C102 C 0.5462(3) 0.1002(9) 0.8704(7) 0.0981 0.7000 Uani D U 1 1
C103 C 0.5173(3) 0.0261(13) 0.8917(9) 0.1165 0.7000 Uani D U 1 1
C201 C 0.5688(5) 0.070(2) 0.8684(14) 0.0720 0.3000 Uani D U 1 2
C202 C 0.5384(5) 0.051(2) 0.8073(14) 0.0933 0.3000 Uani D U 1 2
C203 C 0.5093(8) 0.003(3) 0.846(2) 0.1156 0.3000 Uani D U 1 2
O110 O 0.60055(8) -0.0744(3) 0.6941(2) 0.0682 1.0000 Uani D . . .
C111 C 0.5875(4) -0.1300(12) 0.6190(9) 0.0709 0.6000 Uani D U 2 1
C112 C 0.5634(3) -0.2229(8) 0.6372(7) 0.0661 0.6000 Uani D U 2 1
C211 C 0.5932(6) -0.1636(19) 0.6416(14) 0.0736 0.4000 Uani D U 2 2
C212 C 0.5561(4) -0.1693(13) 0.6169(11) 0.0721 0.4000 Uani D U 2 2
C113 C 0.54425(17) -0.2690(7) 0.5580(5) 0.0893 0.6000 Uani D U 2 1
C213 C 0.54593(17) -0.2817(7) 0.5738(5) 0.0903 0.4000 Uani D U 2 2
H1011 H 0.5776 -0.0333 0.8679 0.0891 0.7000 Uiso R . 1 1
H1012 H 0.5584 -0.0004 0.7820 0.0892 0.7000 Uiso R . 1 1
H1021 H 0.5575 0.1352 0.9198 0.1203 0.7000 Uiso R . 1 1
H1022 H 0.5377 0.1603 0.8317 0.1202 0.7000 Uiso R . 1 1
H1031 H 0.5021 0.0741 0.9149 0.1760 0.7000 Uiso R . 1 1
H1033 H 0.5252 -0.0338 0.9296 0.1759 0.7000 Uiso R . 1 1
H1032 H 0.5062 -0.0089 0.8430 0.1760 0.7000 Uiso R . 1 1
H2011 H 0.5744 0.0004 0.9003 0.0881 0.3000 Uiso R . 1 2
H2012 H 0.5655 0.1339 0.9041 0.0881 0.3000 Uiso R . 1 2
H2021 H 0.5437 -0.0034 0.7665 0.1170 0.3000 Uiso R . 1 2
H2022 H 0.5317 0.1239 0.7817 0.1170 0.3000 Uiso R . 1 2
H2031 H 0.4914 -0.0142 0.8040 0.1740 0.3000 Uiso R . 1 2
H2032 H 0.5163 -0.0670 0.8748 0.1740 0.3000 Uiso R . 1 2
H2033 H 0.5023 0.0580 0.8829 0.1740 0.3000 Uiso R . 1 2
H1111 H 0.6052 -0.1637 0.5940 0.0838 0.6000 Uiso R . 2 1
H1112 H 0.5761 -0.0733 0.5824 0.0842 0.6000 Uiso R . 2 1
H1122 H 0.5759 -0.2879 0.6636 0.0820 0.6000 Uiso R . 2 1
H1121 H 0.5493 -0.1917 0.6742 0.0821 0.6000 Uiso R . 2 1
H2121 H 0.5450 -0.1692 0.6647 0.0870 0.4000 Uiso R . 2 2
H2122 H 0.5483 -0.1044 0.5823 0.0869 0.4000 Uiso R . 2 2
H1131 H 0.5305 -0.3326 0.5712 0.1233 0.6000 Uiso R . 2 1
H1132 H 0.5580 -0.2939 0.5189 0.1231 0.6000 Uiso R . 2 1
H1133 H 0.5305 -0.2058 0.5354 0.1230 0.6000 Uiso R . 2 1
H2131 H 0.5239 -0.2797 0.5442 0.1251 0.4000 Uiso R . 2 2
H2132 H 0.5480 -0.3453 0.6121 0.1251 0.4000 Uiso R . 2 2
H2133 H 0.5617 -0.2908 0.5367 0.1251 0.4000 Uiso R . 2 2
H2111 H 0.6013 -0.2337 0.6672 0.0883 0.4000 Uiso R . 2 2
H2112 H 0.6038 -0.1514 0.5955 0.0883 0.4000 Uiso . . 2 2

loop_
_atom_site_aniso_label
_atom_site_aniso_U_11
_atom_site_aniso_U_22
_atom_site_aniso_U_33
_atom_site_aniso_U_23
_atom_site_aniso_U_13
_atom_site_aniso_U_12
S1 0.0481(6) 0.0845(9) 0.0548(7) -0.0059(6) -0.0031(5) 0.0108(6)
O2 0.057(2) 0.128(3) 0.0437(17) -0.005(2) -0.0051(15) 0.024(2)
C3 0.049(2) 0.067(3) 0.053(2) -0.002(2) 0.0029(19) 0.011(2)
C4 0.045(2) 0.068(3) 0.044(2) -0.011(2) 0.0022(18) 0.005(2)
C5 0.044(2) 0.069(3) 0.042(2) -0.003(2) 0.0046(17) 0.003(2)
C6 0.046(2) 0.074(3) 0.037(2) -0.006(2) 0.0024(17) -0.001(2)
C7 0.049(2) 0.069(3) 0.038(2) 0.003(2) 0.0007(17) 0.002(2)
O8 0.0528(17) 0.084(2) 0.0436(16) -0.0035(16) -0.0023(13) 0.0099(17)
C9 0.066(3) 0.084(4) 0.049(3) -0.009(3) -0.011(2) -0.002(3)
C10 0.095(5) 0.111(5) 0.078(4) -0.008(4) -0.038(3) 0.020(4)
C11 0.110(5) 0.102(5) 0.076(4) -0.002(4) -0.032(4) -0.005(4)
C12 0.055(3) 0.069(3) 0.041(2) 0.009(2) 0.0066(18) -0.002(2)
C13 0.053(3) 0.075(3) 0.048(2) 0.008(2) 0.003(2) -0.008(2)
C14 0.042(2) 0.080(3) 0.048(2) 0.000(2) 0.0045(18) -0.002(2)
C15 0.069(3) 0.060(3) 0.057(3) 0.013(2) 0.007(2) 0.000(2)
C16 0.064(3) 0.057(3) 0.051(2) 0.004(2) 0.005(2) -0.005(2)
C17 0.054(2) 0.057(3) 0.043(2) 0.0034(19) 0.0030(18) 0.006(2)
O18 0.0558(17) 0.0549(18) 0.0472(16) -0.0009(14) 0.0015(13) 0.0000(14)
C19 0.058(3) 0.066(3) 0.066(3) -0.001(2) 0.004(2) 0.000(2)
C20 0.059(3) 0.091(4) 0.073(3) -0.003(3) 0.008(3) -0.010(3)
C21 0.060(3) 0.124(6) 0.098(5) -0.013(4) 0.001(3) -0.005(4)
C22 0.059(3) 0.055(3) 0.046(2) 0.0007(19) 0.0092(19) 0.009(2)
C23 0.058(3) 0.063(3) 0.052(2) 0.005(2) 0.018(2) 0.007(2)
C24 0.049(2) 0.064(3) 0.044(2) 0.005(2) 0.0128(18) 0.005(2)
C25 0.052(2) 0.067(3) 0.048(2) 0.011(2) 0.0068(19) 0.004(2)
C30 0.060(3) 0.065(3) 0.057(3) 0.016(2) 0.017(2) 0.007(2)
C31 0.059(3) 0.070(3) 0.057(3) 0.024(2) 0.010(2) 0.008(2)
C32 0.059(3) 0.088(4) 0.051(3) 0.015(3) 0.004(2) 0.001(3)
C33 0.066(3) 0.078(3) 0.039(2) 0.002(2) 0.007(2) 0.000(3)
C34 0.076(3) 0.061(3) 0.069(3) 0.016(3) 0.003(3) 0.005(3)
C35 0.059(3) 0.055(3) 0.061(3) -0.001(2) 0.011(2) 0.006(2)
C36 0.059(3) 0.068(3) 0.056(3) 0.003(2) 0.002(2) 0.023(2)
C37 0.051(2) 0.054(3) 0.061(3) -0.008(2) 0.005(2) 0.004(2)
C38 0.048(2) 0.057(3) 0.047(2) -0.011(2) 0.0037(18) 0.0020(19)
C39 0.046(2) 0.065(3) 0.049(2) -0.006(2) 0.0009(18) 0.001(2)
C44 0.072(3) 0.061(3) 0.051(3) -0.002(2) 0.002(2) 0.008(2)
C45 0.074(3) 0.056(3) 0.066(3) -0.008(2) -0.001(3) 0.001(2)
C46 0.066(3) 0.058(3) 0.062(3) 0.002(2) 0.001(2) -0.004(2)
C47 0.044(2) 0.093(4) 0.049(2) 0.002(3) 0.0009(19) 0.002(2)
N48 0.059(3) 0.115(4) 0.058(3) 0.010(3) 0.011(2) 0.007(3)
C49 0.061(3) 0.144(7) 0.056(3) 0.000(4) 0.009(3) 0.004(4)
C50 0.072(4) 0.135(6) 0.067(4) -0.028(4) 0.019(3) -0.004(4)
C51 0.086(4) 0.103(5) 0.085(4) -0.027(4) 0.024(3) 0.007(4)
C52 0.074(4) 0.095(4) 0.059(3) -0.003(3) 0.012(3) 0.015(3)
O100 0.0562(19) 0.064(2) 0.070(2) 0.0058(17) -0.0024(16) 0.0018(16)
C101 0.053(4) 0.074(6) 0.090(7) -0.017(4) 0.006(4) -0.008(4)
C102 0.100(7) 0.099(7) 0.105(7) -0.012(6) 0.048(6) -0.007(6)
C103 0.099(9) 0.096(8) 0.170(17) -0.027(9) 0.073(11) -0.021(6)
C201 0.050(7) 0.076(10) 0.087(11) -0.015(8) -0.002(8) -0.005(8)
C202 0.090(9) 0.100(10) 0.095(10) -0.006(9) 0.031(9) -0.013(9)
C203 0.093(11) 0.094(12) 0.17(2) -0.026(13) 0.060(14) -0.027(9)
O110 0.059(2) 0.068(2) 0.077(2) -0.0187(18) 0.0084(17) -0.0128(17)
C111 0.082(8) 0.067(9) 0.060(8) 0.001(5) -0.001(6) -0.015(7)
C112 0.065(6) 0.049(6) 0.084(7) -0.006(5) 0.011(5) -0.001(4)
C211 0.082(9) 0.059(11) 0.075(12) -0.012(8) -0.003(8) -0.015(9)
C212 0.073(8) 0.057(8) 0.087(9) -0.008(7) 0.012(7) -0.003(7)
C113 0.084(6) 0.091(6) 0.087(6) 0.006(5) -0.006(5) -0.019(5)
C213 0.082(7) 0.094(8) 0.090(8) 0.005(7) -0.006(7) -0.014(7)

loop_
_atom_type_symbol
_atom_type_scat_dispersion_real
_atom_type_scat_dispersion_imag
_atom_type_scat_Cromer_Mann_a1
_atom_type_scat_Cromer_Mann_b1
_atom_type_scat_Cromer_Mann_a2
_atom_type_scat_Cromer_Mann_b2
_atom_type_scat_Cromer_Mann_a3
_atom_type_scat_Cromer_Mann_b3
_atom_type_scat_Cromer_Mann_a4
_atom_type_scat_Cromer_Mann_b4
_atom_type_scat_Cromer_Mann_c
_atom_type_scat_source
C 0.0181 0.0091 2.3100 20.8439 1.0200 10.2075 1.5886 0.5687 0.8650 51.6512 0.2156 'International Tables Vol C 4.2.6.8 and 6.1.1.4'
H 0.0000 0.0000 0.4930 10.5109 0.3229 26.1257 0.1402 3.1424 0.0408 57.7998 0.0030 'International Tables Vol C 4.2.6.8 and 6.1.1.4'
O 0.0492 0.0322 3.0485 13.2771 2.2868 5.7011 1.5463 0.3239 0.8670 32.9089 0.2508 'International Tables Vol C 4.2.6.8 and 6.1.1.4'
S 0.3331 0.5567 6.9053 1.4679 5.2034 22.2151 1.4379 0.2536 1.5863 56.1720 0.8669 'International Tables Vol C 4.2.6.8 and 6.1.1.4'
N 0.0311 0.0180 12.2126 0.0057 3.1322 9.8933 2.0125 28.9975 1.1663 0.5826 -11.5290 'International Tables Vol C 4.2.6.8 and 6.1.1.4'

loop_
_geom_angle_atom_site_label_1
_geom_angle_atom_site_label_2
_geom_angle_atom_site_label_3
_geom_angle
_geom_angle_publ_flag
O2 S1 C3 106.3(2) yes
O2 S1 C47 107.5(2) yes
C3 S1 C47 96.3(2) yes
S1 C3 C4 123.3(4) yes
S1 C3 C36 117.3(4) yes
C4 C3 C36 118.9(4) yes
C3 C4 C5 130.4(4) yes
C3 C4 C38 118.3(5) yes
C5 C4 C38 107.9(4) yes
C4 C5 C6 108.0(4) yes
C4 C5 C14 129.9(4) yes
C6 C5 C14 119.1(5) yes
C5 C6 C7 120.9(4) yes
C5 C6 C39 110.3(4) yes
C7 C6 C39 126.0(4) yes
C6 C7 O8 122.9(4) yes
C6 C7 C12 118.6(4) yes
O8 C7 C12 117.7(4) yes
C7 O8 C9 114.4(4) yes
O8 C9 C10 110.0(5) yes
O8 C9 H91 109.8 no
C10 C9 H91 110.2 no
O8 C9 H92 108.7 no
C10 C9 H92 108.1 no
H91 C9 H92 110.1 no
C9 C10 C11 113.4(6) yes
C9 C10 H102 108.5 no
C11 C10 H102 109.1 no
C9 C10 H101 107.5 no
C11 C10 H101 108.7 no
H102 C10 H101 109.7 no
C10 C11 H111 110.5 no
C10 C11 H113 108.5 no
H111 C11 H113 109.5 no
C10 C11 H112 109.5 no
H111 C11 H112 110.1 no
H113 C11 H112 108.8 no
C7 C12 C13 117.8(5) yes
C7 C12 C15 120.1(4) yes
C13 C12 C15 119.9(5) yes
C12 C13 C14 122.7(5) yes
C12 C13 H131 118.6 no
C14 C13 H131 118.6 no
C5 C14 C13 117.8(4) yes
C5 C14 H141 120.7 no
C13 C14 H141 121.5 no
C12 C15 C16 107.0(4) yes
C12 C15 H152 108.9 no
C16 C15 H152 108.8 no
C12 C15 H151 110.5 no
C16 C15 H151 111.2 no
H152 C15 H151 110.4 no
C15 C16 C17 121.7(4) yes
C15 C16 C46 119.8(4) yes
C17 C16 C46 118.2(4) yes
C16 C17 O18 119.7(4) yes
C16 C17 C22 121.9(4) yes
O18 C17 C22 118.4(4) yes
C17 O18 C19 113.1(4) yes
O18 C19 C20 109.3(4) yes
O18 C19 H191 111.0 no
C20 C19 H191 108.7 no
O18 C19 H192 110.0 no
C20 C19 H192 108.1 no
H191 C19 H192 109.6 no
C19 C20 C21 111.5(5) yes
C19 C20 H201 110.2 no
C21 C20 H201 107.6 no
C19 C20 H202 109.4 no
C21 C20 H202 109.0 no
H201 C20 H202 109.1 no
C20 C21 H211 109.8 no
C20 C21 H212 109.2 no
H211 C21 H212 109.9 no
C20 C21 H213 109.1 no
H211 C21 H213 109.6 no
H212 C21 H213 109.4 no
C17 C22 C23 121.3(4) yes
C17 C22 C44 117.3(5) yes
C23 C22 C44 121.4(4) yes
C22 C23 C24 115.4(4) yes
C22 C23 H231 108.6 no
C24 C23 H231 106.4 no
C22 C23 H232 107.8 no
C24 C23 H232 109.1 no
H231 C23 H232 109.4 no
C23 C24 C25 121.7(4) yes
C23 C24 C33 121.1(5) yes
C25 C24 C33 117.1(4) yes
C24 C25 C30 121.8(4) yes
C24 C25 O100 119.6(4) yes
C30 C25 O100 118.6(5) yes
C25 C30 C31 118.1(5) yes
C25 C30 C34 122.0(5) yes
C31 C30 C34 119.5(5) yes
C30 C31 C32 121.0(5) yes
C30 C31 H311 120.1 no
C32 C31 H311 119.0 no
C31 C32 C33 119.6(5) yes
C31 C32 H321 120.0 no
C33 C32 H321 120.4 no
C24 C33 C32 122.0(5) yes
C24 C33 H331 118.5 no
C32 C33 H331 119.5 no
C30 C34 C35 104.9(4) yes
C30 C34 H341 109.4 no
C35 C34 H341 110.0 no
C30 C34 H342 111.7 no
C35 C34 H342 110.9 no
H341 C34 H342 109.7 no
C34 C35 C36 120.0(5) yes
C34 C35 C37 120.8(5) yes
C36 C35 C37 117.4(5) yes
C35 C36 C3 122.2(4) yes
C35 C36 H361 118.2 no
C3 C36 H361 119.5 no
C35 C37 C38 120.0(4) yes
C35 C37 O110 118.6(5) yes
C38 C37 O110 120.7(4) yes
C4 C38 C37 121.0(4) yes
C4 C38 C39 110.2(4) yes
C37 C38 C39 126.3(4) yes
C6 C39 C38 101.3(3) yes
C6 C39 H391 111.9 no
C38 C39 H391 111.0 no
C6 C39 H392 112.2 no
C38 C39 H392 112.8 no
H391 C39 H392 107.7 no
C22 C44 C45 121.8(5) yes
C22 C44 H441 118.9 no
C45 C44 H441 119.3 no
C44 C45 C46 119.8(5) yes
C44 C45 H451 119.9 no
C46 C45 H451 120.2 no
C16 C46 C45 120.9(5) yes
C16 C46 H461 118.0 no
C45 C46 H461 121.1 no
S1 C47 N48 112.5(4) yes
S1 C47 C52 120.7(4) yes
N48 C47 C52 126.8(5) yes
C47 N48 C49 114.6(6) yes
N48 C49 C50 123.2(6) yes
N48 C49 H491 118.1 no
C50 C49 H491 118.7 no
C49 C50 C51 119.2(6) yes
C49 C50 H501 119.7 no
C51 C50 H501 121.2 no
C50 C51 C52 119.4(7) yes
C50 C51 H511 120.7 no
C52 C51 H511 119.9 no
C51 C52 C47 116.8(6) yes
C51 C52 H521 121.9 no
C47 C52 H521 121.2 no
C25 O100 C101 118.7(5) yes
C25 O100 C201 100.6(8) yes
O100 C101 C102 110.1(8) yes
O100 C101 H1011 110.6 no
C102 C101 H1011 109.9 no
O100 C101 H1012 109.6 no
C102 C101 H1012 108.4 no
H1011 C101 H1012 108.2 no
C101 C102 C103 112.2(9) yes
C101 C102 H1021 108.9 no
C103 C102 H1021 108.9 no
C101 C102 H1022 107.5 no
C103 C102 H1022 109.1 no
H1021 C102 H1022 110.3 no
C102 C103 H1031 110.1 no
C102 C103 H1033 110.3 no
H1031 C103 H1033 109.1 no
C102 C103 H1032 108.9 no
H1031 C103 H1032 109.0 no
H1033 C103 H1032 109.2 no
O100 C201 C202 105.0(16) yes
O100 C201 H2011 111.4 no
C202 C201 H2011 110.6 no
O100 C201 H2012 109.9 no
C202 C201 H2012 110.5 no
H2011 C201 H2012 109.5 no
C201 C202 C203 113(2) yes
C201 C202 H2021 108.7 no
C203 C202 H2021 109.4 no
C201 C202 H2022 108.8 no
C203 C202 H2022 107.7 no
H2021 C202 H2022 109.3 no
C202 C203 H2031 109.3 no
C202 C203 H2032 108.3 no
H2031 C203 H2032 109.5 no
C202 C203 H2033 111.0 no
H2031 C203 H2033 109.3 no
H2032 C203 H2033 109.4 no
C37 O110 C111 117.1(8) yes
C37 O110 C211 115.7(13) yes
O110 C111 C112 108.2(11) yes
O110 C111 H1111 109.9 no
C112 C111 H1111 110.9 no
O110 C111 H1112 109.5 no
C112 C111 H1112 109.5 no
H1111 C111 H1112 108.8 no
C111 C112 C113 110.0(9) yes
C111 C112 H1122 108.2 no
C113 C112 H1122 107.1 no
C111 C112 H1121 109.4 no
C113 C112 H1121 113.1 no
H1122 C112 H1121 108.8 no
O110 C211 C212 109.0(19) yes
O110 C211 H2111 108.9 no
C212 C211 H2111 110.8 no
O110 C211 H2112 109.0 no
C212 C211 H2112 110.5 no
H2111 C211 H2112 108.6 no
C211 C212 C213 111.2(14) yes
C211 C212 H2121 110.5 no
C213 C212 H2121 105.0 no
C211 C212 H2122 111.0 no
C213 C212 H2122 109.6 no
H2121 C212 H2122 109.4 no
C112 C113 H1131 108.1 no
C112 C113 H1132 113.9 no
H1131 C113 H1132 110.2 no
C112 C113 H1133 106.0 no
H1131 C113 H1133 109.2 no
H1132 C113 H1133 109.3 no
C212 C213 H2131 113.3 no
C212 C213 H2132 110.2 no
H2131 C213 H2132 109.9 no
C212 C213 H2133 103.5 no
H2131 C213 H2133 110.1 no
H2132 C213 H2133 109.7 no

loop_
_geom_bond_atom_site_label_1
_geom_bond_atom_site_label_2
_geom_bond_distance
_geom_bond_publ_flag
S1 O2 1.488(4) yes
S1 C3 1.787(5) yes
S1 C47 1.824(5) yes
C3 C4 1.404(6) yes
C3 C36 1.384(7) yes
C4 C5 1.467(7) yes
C4 C38 1.412(6) yes
C5 C6 1.404(6) yes
C5 C14 1.402(7) yes
C6 C7 1.377(7) yes
C6 C39 1.514(7) yes
C7 O8 1.379(5) yes
C7 C12 1.410(7) yes
O8 C9 1.429(5) yes
C9 C10 1.449(7) yes
C9 H91 0.959 no
C9 H92 0.980 no
C10 C11 1.517(8) yes
C10 H102 0.960 no
C10 H101 0.973 no
C11 H111 0.959 no
C11 H113 0.970 no
C11 H112 0.953 no
C12 C13 1.389(6) yes
C12 C15 1.509(7) yes
C13 C14 1.371(7) yes
C13 H131 0.945 no
C14 H141 0.950 no
C15 C16 1.529(6) yes
C15 H152 0.975 no
C15 H151 0.978 no
C16 C17 1.405(6) yes
C16 C46 1.400(7) yes
C17 O18 1.388(5) yes
C17 C22 1.406(6) yes
O18 C19 1.424(6) yes
C19 C20 1.498(7) yes
C19 H191 0.971 no
C19 H192 0.968 no
C20 C21 1.515(8) yes
C20 H201 0.967 no
C20 H202 0.971 no
C21 H211 0.960 no
C21 H212 0.967 no
C21 H213 0.963 no
C22 C23 1.516(6) yes
C22 C44 1.392(7) yes
C23 C24 1.523(6) yes
C23 H231 0.979 no
C23 H232 0.975 no
C24 C25 1.393(7) yes
C24 C33 1.407(6) yes
C25 C30 1.416(7) yes
C25 O100 1.382(5) yes
C30 C31 1.385(7) yes
C30 C34 1.527(7) yes
C31 C32 1.395(8) yes
C31 H311 0.928 no
C32 C33 1.371(7) yes
C32 H321 0.929 no
C33 H331 0.928 no
C34 C35 1.521(7) yes
C34 H341 0.954 no
C34 H342 0.974 no
C35 C36 1.406(7) yes
C35 C37 1.396(7) yes
C36 H361 0.928 no
C37 C38 1.383(7) yes
C37 O110 1.391(6) yes
C38 C39 1.506(6) yes
C39 H391 0.973 no
C39 H392 0.981 no
C44 C45 1.390(7) yes
C44 H441 0.936 no
C45 C46 1.377(7) yes
C45 H451 0.934 no
C46 H461 0.935 no
C47 N48 1.320(6) yes
C47 C52 1.367(8) yes
N48 C49 1.360(8) yes
C49 C50 1.373(10) yes
C49 H491 0.934 no
C50 C51 1.366(9) yes
C50 H501 0.929 no
C51 C52 1.376(8) yes
C51 H511 0.937 no
C52 H521 0.940 no
O100 C101 1.417(9) yes
O100 C201 1.56(2) yes
C101 C102 1.463(12) yes
C101 H1011 0.973 no
C101 H1012 0.973 no
C102 C103 1.550(14) yes
C102 H1021 0.972 no
C102 H1022 0.975 no
C103 H1031 0.959 no
C103 H1033 0.960 no
C103 H1032 0.959 no
C201 C202 1.51(3) yes
C201 H2011 0.972 no
C201 H2012 0.968 no
C202 C203 1.54(3) yes
C202 H2021 0.968 no
C202 H2022 0.969 no
C203 H2031 0.960 no
C203 H2032 0.959 no
C203 H2033 0.960 no
O110 C111 1.438(15) yes
O110 C211 1.35(2) yes
C111 C112 1.520(17) yes
C111 H1111 0.974 no
C111 H1112 0.966 no
C112 C113 1.530(12) yes
C112 H1122 0.977 no
C112 H1121 0.976 no
C211 C212 1.53(3) yes
C211 H2111 0.950 no
C211 H2112 0.948 no
C212 C213 1.510(16) yes
C212 H2121 0.974 no
C212 H2122 0.969 no
C113 H1131 0.970 no
C113 H1132 0.968 no
C113 H1133 0.965 no
C213 H2131 0.970 no
C213 H2132 0.967 no
C213 H2133 0.965 no

loop_
_geom_hbond_atom_site_label_D
_geom_hbond_atom_site_label_H
_geom_hbond_atom_site_label_A
_geom_hbond_site_symmetry_A
_geom_hbond_angle_DHA
_geom_hbond_distance_DH
_geom_hbond_distance_HA
_geom_hbond_distance_DA
_geom_hbond_publ_flag
C13 H131 O2 7_656 147 0.95 2.42 3.249(11) yes
C20 H202 O8 . 131 0.97 2.55 3.270(11) yes
